data_7035939
loop_
_publ_author_name
'Sorsche, Dieter'
'Pehlken, Christian'
'Baur, Christian'
'Rommel, Sebastian'
'Kastner, Katharina'
'Streb, Carsten'
'Rau, Sven'

_publ_section_title
;
 Novel phenanthroline-diaryldiazadiene ligands with heteroditopic
 coordination spheres.
;
_journal_issue 35
_journal_name_full 'Dalton transactions (Cambridge, England : 2003)'
_journal_page_first 15404
_journal_page_last 15407
_journal_paper_doi 10.1039/c5dt02383a
_journal_volume 44
_journal_year 2015
_chemical_formula_moiety 'C50 H40 Ir N6, F6 P, C2 H3 N'
_chemical_formula_sum 'C52 H43 F6 Ir N7 P'
_chemical_formula_weight 1103.1
_chemical_name_common '{(ppy)2 Ir [phen(N-o-Xyl)2]} (PF6) . MeCN'
_space_group_IT_number 2
_symmetry_cell_setting triclinic
_symmetry_Int_Tables_number 2
_symmetry_space_group_name_Hall '-P 1'
_symmetry_space_group_name_H-M 'P -1'
_atom_sites_solution_hydrogens geom
_audit_creation_date 2015-02-09T14:17:46-00:00
_audit_creation_method 'WinGX routine CIF_UPDATE'
_audit_update_record
;
2015-02-09 deposited with the CCDC.
2015-06-29 downloaded from the CCDC.
;
_cell_angle_alpha 113.881(4)
_cell_angle_beta 92.391(4)
_cell_angle_gamma 101.791(3)
_cell_formula_units_Z 2
_cell_length_a 8.9794(4)
_cell_length_b 16.0111(6)
_cell_length_c 17.5265(8)
_cell_measurement_reflns_used 8597
_cell_measurement_temperature 150.1(4)
_cell_measurement_theta_max 76.219
_cell_measurement_theta_min 4.961
_cell_volume 2233.54(19)
_computing_cell_refinement
;
        CrysAlisPro, Agilent Technologies,
        Version 1.171.36.32 (release 02-08-2013 CrysAlis171 .NET)
        (compiled Aug  2 2013,16:46:58)
;
_computing_data_collection
;
        CrysAlisPro, Agilent Technologies,
        Version 1.171.36.32 (release 02-08-2013 CrysAlis171 .NET)
        (compiled Aug  2 2013,16:46:58)
;
_computing_data_reduction
;
        CrysAlisPro, Agilent Technologies,
        Version 1.171.36.32 (release 02-08-2013 CrysAlis171 .NET)
        (compiled Aug  2 2013,16:46:58)
;
_computing_structure_refinement 'SHELXL-2013 (Sheldrick, 2013)'
_diffrn_ambient_temperature 150.1(4)
_diffrn_detector_area_resol_mean 10.3385
_diffrn_measured_fraction_theta_full 0.994
_diffrn_measured_fraction_theta_max 0.988
_diffrn_measurement_device_type 'SuperNova, Dual, Cu at zero, Atlas'
_diffrn_measurement_method '\w scans'
_diffrn_orient_matrix_UB_11 0.1113351
_diffrn_orient_matrix_UB_12 -0.0030765
_diffrn_orient_matrix_UB_13 0.0675798
_diffrn_orient_matrix_UB_21 0.1373898
_diffrn_orient_matrix_UB_22 0.041575
_diffrn_orient_matrix_UB_23 -0.0341955
_diffrn_orient_matrix_UB_31 -0.0072031
_diffrn_orient_matrix_UB_32 0.1001229
_diffrn_orient_matrix_UB_33 0.0607162
_diffrn_radiation_monochromator mirror
_diffrn_radiation_probe x-ray
_diffrn_radiation_type CuK\a
_diffrn_radiation_wavelength 1.54178
_diffrn_reflns_av_R_equivalents 0.0865
_diffrn_reflns_av_unetI/netI 0.0818
_diffrn_reflns_laue_measured_fraction_full 0.994
_diffrn_reflns_laue_measured_fraction_max 0.988
_diffrn_reflns_limit_h_max 11
_diffrn_reflns_limit_h_min -11
_diffrn_reflns_limit_k_max 19
_diffrn_reflns_limit_k_min -17
_diffrn_reflns_limit_l_max 21
_diffrn_reflns_limit_l_min -21
_diffrn_reflns_number 19581
_diffrn_reflns_point_group_measured_fraction_full 0.994
_diffrn_reflns_point_group_measured_fraction_max 0.988
_diffrn_reflns_theta_full 67.679
_diffrn_reflns_theta_max 74.484
_diffrn_reflns_theta_min 7.456
_exptl_absorpt_coefficient_mu 6.732
_exptl_absorpt_correction_T_max 0.818
_exptl_absorpt_correction_T_min 0.64
_exptl_absorpt_correction_type analytical
_exptl_absorpt_process_details
;
        CrysAlisPro, Agilent Technologies,
        Version 1.171.36.32 (release 02-08-2013 CrysAlis171 .NET)
        (compiled Aug  2 2013,16:46:58)
Analytical numeric absorption correction using a multifaceted crystal
                        model based on expressions derived by R.C. Clark & J.S.
        (Clark, R. C. & Reid, J. S. (1995). Acta Cryst. A51, 887-897)
;
_exptl_crystal_colour brown
_exptl_crystal_density_diffrn 1.64
_exptl_crystal_description coloumn
_exptl_crystal_F_000 1100
_exptl_crystal_size_max 0.104
_exptl_crystal_size_mid 0.0633
_exptl_crystal_size_min 0.041
_refine_diff_density_max 2.069
_refine_diff_density_min -2.258
_refine_diff_density_rms 0.179
_refine_ls_extinction_method none
_refine_ls_goodness_of_fit_ref 1.155
_refine_ls_hydrogen_treatment constr
_refine_ls_matrix_type full
_refine_ls_number_parameters 605
_refine_ls_number_reflns 9011
_refine_ls_number_restraints 0
_refine_ls_restrained_S_all 1.155
_refine_ls_R_factor_all 0.0624
_refine_ls_R_factor_gt 0.0509
_refine_ls_shift/su_max 0.002
_refine_ls_shift/su_mean 0
_refine_ls_structure_factor_coef Fsqd
_refine_ls_weighting_details
;
 w=1/[\s^2^(Fo^2^)+(0.0605P)^2^]
 where P=(Fo^2^+2Fc^2^)/3
;
_refine_ls_weighting_scheme calc
_refine_ls_wR_factor_gt 0.1344
_refine_ls_wR_factor_ref 0.1412
_reflns_number_gt 7805
_reflns_number_total 9011
_reflns_threshold_expression 'I > 2\s(I)'
_cod_data_source_file c5dt02383a2.cif
_cod_data_source_block shelx_x
_cod_depositor_comments 'Adding full bibliography for 7035937--7035939.cif.'
_cod_original_cell_volume 2233.54(18)
_cod_database_code 7035939

loop_
_symmetry_equiv_pos_as_xyz
'x, y, z'
'-x, -y, -z'

loop_
_atom_site_label
_atom_site_type_symbol
_atom_site_fract_x
_atom_site_fract_y
_atom_site_fract_z
_atom_site_U_iso_or_equiv
_atom_site_adp_type
_atom_site_occupancy
_atom_site_calc_flag
C1 C 0.8381(7) 0.7924(4) 0.6533(4) 0.0248(12) Uani 1 d
C2 C 1.0267(8) 0.8748(4) 0.8071(4) 0.0266(12) Uani 1 d
C3 C 0.8375(7) 0.9522(4) 0.5684(4) 0.0226(11) Uani 1 d
H3 H 0.7917 0.8881 0.5455 0.027 Uiso 1 calc
C4 C 0.8086(7) 1.0037(4) 0.5246(4) 0.0239(11) Uani 1 d
H4 H 0.7434 0.9749 0.4737 0.029 Uiso 1 calc
C5 C 0.8790(7) 1.0991(4) 0.5584(4) 0.0231(11) Uani 1 d
H5 H 0.8617 1.1349 0.5298 0.028 Uiso 1 calc
C6 C 0.9761(7) 1.1414(4) 0.6353(4) 0.0211(11) Uani 1 d
C7 C 0.9952(7) 1.0859(4) 0.6765(3) 0.0197(11) Uani 1 d
C8 C 1.0960(7) 1.1242(4) 0.7561(4) 0.0191(10) Uani 1 d
C9 C 1.2203(7) 1.0939(4) 0.8572(4) 0.0222(11) Uani 1 d
H9 H 1.2359 1.0515 0.8788 0.027 Uiso 1 calc
C10 C 1.2986(8) 1.1878(5) 0.9002(4) 0.0265(12) Uani 1 d
H10 H 1.3702 1.2072 0.9476 0.032 Uiso 1 calc
C11 C 1.2682(7) 1.2521(4) 0.8714(4) 0.0255(12) Uani 1 d
H11 H 1.3188 1.3154 0.8996 0.031 Uiso 1 calc
C12 C 1.1614(7) 1.2215(4) 0.7998(4) 0.0226(11) Uani 1 d
C13 C 1.1073(7) 1.2850(4) 0.7677(4) 0.0240(12) Uani 1 d
C14 C 1.0473(7) 1.2439(4) 0.6757(4) 0.0233(11) Uani 1 d
C15 C 0.6843(8) 0.7608(5) 0.6547(4) 0.0304(13) Uani 1 d
H15 H 0.6301 0.8025 0.6881 0.036 Uiso 1 calc
C16 C 0.6089(9) 0.6668(6) 0.6066(5) 0.0396(17) Uani 1 d
H16 H 0.5042 0.6468 0.6067 0.048 Uiso 1 calc
C17 C 0.6879(9) 0.6032(5) 0.5590(5) 0.0383(16) Uani 1 d
H17 H 0.6382 0.5399 0.5299 0.046 Uiso 1 calc
C18 C 0.8422(9) 0.6339(5) 0.5544(5) 0.0338(14) Uani 1 d
H18 H 0.8952 0.5917 0.5206 0.041 Uiso 1 calc
C19 C 0.9175(8) 0.7288(5) 0.6011(4) 0.0286(13) Uani 1 d
C20 C 1.0754(7) 0.7675(4) 0.5959(4) 0.0222(11) Uani 1 d
C21 C 1.1757(8) 0.7178(4) 0.5461(4) 0.0286(13) Uani 1 d
H21 H 1.1427 0.6531 0.5139 0.034 Uiso 1 calc
C22 C 1.3206(8) 0.7642(5) 0.5450(4) 0.0289(13) Uani 1 d
H22 H 1.3857 0.7317 0.5113 0.035 Uiso 1 calc
C23 C 1.2703(7) 0.9070(4) 0.6434(4) 0.0250(12) Uani 1 d
H23 H 1.3028 0.9715 0.6764 0.03 Uiso 1 calc
C24 C 0.7203(8) 1.0154(5) 0.7910(5) 0.0328(14) Uani 1 d
H24 H 0.7193 1.0291 0.7443 0.039 Uiso 1 calc
C25 C 0.6174(11) 1.0444(7) 0.8473(6) 0.052(2) Uani 1 d
H25 H 0.5495 1.0778 0.8393 0.062 Uiso 1 calc
C26 C 0.6185(14) 1.0221(9) 0.9161(8) 0.071(4) Uani 1 d
H26 H 0.552 1.0414 0.9555 0.085 Uiso 1 calc
C27 C 0.7183(12) 0.9717(8) 0.9255(7) 0.058(3) Uani 1 d
H27 H 0.7176 0.9551 0.9706 0.07 Uiso 1 calc
C28 C 0.8211(8) 0.9450(5) 0.8676(5) 0.0329(14) Uani 1 d
C29 C 0.9368(9) 0.8947(5) 0.8727(4) 0.0318(14) Uani 1 d
C30 C 0.9589(11) 0.8667(7) 0.9367(6) 0.047(2) Uani 1 d
H30 H 0.8986 0.8808 0.98 0.057 Uiso 1 calc
C31 C 1.1412(9) 0.8268(5) 0.8091(4) 0.0323(14) Uani 1 d
H31 H 1.204 0.8138 0.7669 0.039 Uiso 1 calc
C32 C 1.1610(11) 0.7988(6) 0.8732(5) 0.0428(18) Uani 1 d
H32 H 1.2364 0.7668 0.8737 0.051 Uiso 1 calc
C33 C 1.3706(8) 0.8617(5) 0.5952(4) 0.0301(13) Uani 1 d
H33 H 1.4691 0.8946 0.5957 0.036 Uiso 1 calc
C34 C 1.1096(9) 1.3864(5) 0.6561(4) 0.0301(13) Uani 1 d
C35 C 1.0101(9) 1.4467(5) 0.6776(4) 0.0342(15) Uani 1 d
C36 C 1.0700(11) 1.5413(5) 0.6937(5) 0.0417(18) Uani 1 d
H36 H 1.0065 1.583 0.7088 0.05 Uiso 1 calc
C37 C 1.2216(11) 1.5734(5) 0.6873(5) 0.0429(18) Uani 1 d
H37 H 1.2596 1.6361 0.6978 0.052 Uiso 1 calc
C38 C 1.3161(10) 1.5127(5) 0.6654(5) 0.0391(16) Uani 1 d
H38 H 1.4184 1.5354 0.662 0.047 Uiso 1 calc
C39 C 1.2634(9) 1.4179(5) 0.6480(4) 0.0328(14) Uani 1 d
C40 C 1.3653(10) 1.3513(6) 0.6205(6) 0.0466(19) Uani 1 d
H40A H 1.3088 1.2895 0.6112 0.07 Uiso 1 calc
H40B H 1.4516 1.372 0.6635 0.07 Uiso 1 calc
H40C H 1.401 1.3497 0.5692 0.07 Uiso 1 calc
C41 C 0.8472(10) 1.4106(6) 0.6844(6) 0.0453(18) Uani 1 d
H41A H 0.7955 1.4608 0.6998 0.068 Uiso 1 calc
H41B H 0.8435 1.3867 0.7266 0.068 Uiso 1 calc
H41C H 0.7975 1.361 0.6311 0.068 Uiso 1 calc
C42 C 0.8983(10) 1.3022(5) 0.9156(5) 0.0362(15) Uani 1 d
H42A H 0.8862 1.2789 0.8554 0.054 Uiso 1 calc
H42B H 0.8111 1.3258 0.9363 0.054 Uiso 1 calc
H42C H 0.9059 1.2521 0.9312 0.054 Uiso 1 calc
C43 C 1.0417(9) 1.3801(5) 0.9531(4) 0.0314(14) Uani 1 d
C44 C 1.1358(9) 1.4105(4) 0.9025(4) 0.0291(13) Uani 1 d
C45 C 1.2644(9) 1.4865(5) 0.9376(5) 0.0341(14) Uani 1 d
C46 C 1.3581(11) 1.5185(6) 0.8805(6) 0.050(2) Uani 1 d
H46A H 1.3115 1.4813 0.823 0.075 Uiso 1 calc
H46B H 1.4605 1.5108 0.887 0.075 Uiso 1 calc
H46C H 1.3619 1.5836 0.8952 0.075 Uiso 1 calc
C47 C 1.3054(10) 1.5285(5) 1.0244(5) 0.0394(17) Uani 1 d
H47 H 1.3932 1.5773 1.0485 0.047 Uiso 1 calc
C48 C 1.2173(11) 1.4986(6) 1.0757(4) 0.0423(18) Uani 1 d
H48 H 1.2463 1.527 1.1338 0.051 Uiso 1 calc
C49 C 1.0860(10) 1.4264(5) 1.0403(4) 0.0374(16) Uani 1 d
H49 H 1.0257 1.4081 1.0754 0.045 Uiso 1 calc
N1 N 1.1264(6) 0.8622(3) 0.6451(3) 0.0183(9) Uani 1 d
N2 N 1.1235(6) 1.0620(3) 0.7862(3) 0.0193(9) Uani 1 d
N3 N 0.9292(6) 0.9914(3) 0.6430(3) 0.0187(9) Uani 1 d
N4 N 0.8204(6) 0.9686(4) 0.8014(3) 0.0248(10) Uani 1 d
N5 N 1.0483(7) 1.2885(4) 0.6292(3) 0.0278(11) Uani 1 d
N6 N 1.0948(7) 1.3676(4) 0.8130(3) 0.0293(12) Uani 1 d
N7 N 0.5428(13) 0.7558(8) 0.8935(7) 0.077(3) Uani 1 d
F1 F 0.4766(9) 0.1387(5) 0.7542(5) 0.074(2) Uani 1 d
F2 F 0.3586(5) 0.1615(3) 0.6534(3) 0.0478(11) Uani 1 d
F3 F 0.5400(6) 0.2806(3) 0.7499(3) 0.0494(12) Uani 1 d
F4 F 0.5872(7) 0.2071(4) 0.6158(3) 0.0523(12) Uani 1 d
F5 F 0.7086(6) 0.1873(5) 0.7203(4) 0.0613(15) Uani 1 d
F6 F 0.5274(7) 0.0686(4) 0.6227(4) 0.0632(16) Uani 1 d
P1 P 0.5356(2) 0.17569(12) 0.68666(11) 0.0292(3) Uani 1 d
Ir1 Ir 0.97707(3) 0.92283(2) 0.72102(2) 0.01914(10) Uani 1 d
C50 C 0.6185(13) 0.7092(8) 0.8535(7) 0.059(2) Uani 1 d
C51 C 0.7115(15) 0.6495(9) 0.8048(7) 0.068(3) Uani 1 d
H51A H 0.7985 0.6538 0.8411 0.102 Uiso 1 calc
H51B H 0.7465 0.6693 0.7624 0.102 Uiso 1 calc
H51C H 0.6517 0.5856 0.7784 0.102 Uiso 1 calc
C52 C 1.0683(12) 0.8184(7) 0.9368(6) 0.051(2) Uani 1 d
H52 H 1.0806 0.7988 0.9794 0.062 Uiso 1 calc

loop_
_atom_site_aniso_label
_atom_site_aniso_U_11
_atom_site_aniso_U_22
_atom_site_aniso_U_33
_atom_site_aniso_U_23
_atom_site_aniso_U_13
_atom_site_aniso_U_12
C1 0.025(3) 0.026(3) 0.031(3) 0.021(2) 0.006(2) 0.007(2)
C2 0.033(3) 0.024(3) 0.034(3) 0.021(2) 0.011(3) 0.011(2)
C3 0.022(3) 0.024(3) 0.019(3) 0.008(2) 0.001(2) 0.004(2)
C4 0.024(3) 0.028(3) 0.019(3) 0.008(2) 0.002(2) 0.008(2)
C5 0.025(3) 0.028(3) 0.020(3) 0.012(2) 0.002(2) 0.008(2)
C6 0.024(3) 0.022(3) 0.021(3) 0.011(2) 0.007(2) 0.007(2)
C7 0.019(3) 0.023(3) 0.018(3) 0.009(2) 0.005(2) 0.005(2)
C8 0.023(3) 0.020(3) 0.018(2) 0.010(2) 0.008(2) 0.007(2)
C9 0.023(3) 0.028(3) 0.020(3) 0.014(2) 0.004(2) 0.007(2)
C10 0.028(3) 0.033(3) 0.018(3) 0.010(2) 0.001(2) 0.010(3)
C11 0.021(3) 0.025(3) 0.023(3) 0.004(2) -0.002(2) 0.005(2)
C12 0.026(3) 0.026(3) 0.019(3) 0.008(2) 0.010(2) 0.011(2)
C13 0.027(3) 0.022(3) 0.022(3) 0.009(2) 0.005(2) 0.004(2)
C14 0.025(3) 0.025(3) 0.020(3) 0.009(2) 0.003(2) 0.006(2)
C15 0.032(3) 0.027(3) 0.033(3) 0.018(3) 0.002(3) 0.001(3)
C16 0.028(3) 0.048(4) 0.048(4) 0.030(4) 0.001(3) -0.002(3)
C17 0.038(4) 0.027(3) 0.044(4) 0.019(3) -0.002(3) -0.010(3)
C18 0.036(4) 0.021(3) 0.037(4) 0.009(3) 0.000(3) 0.001(3)
C19 0.026(3) 0.034(3) 0.035(3) 0.026(3) 0.002(3) 0.003(3)
C20 0.027(3) 0.021(3) 0.019(3) 0.010(2) 0.001(2) 0.007(2)
C21 0.038(4) 0.025(3) 0.024(3) 0.008(2) 0.005(3) 0.013(3)
C22 0.040(4) 0.026(3) 0.022(3) 0.006(2) 0.011(3) 0.020(3)
C23 0.023(3) 0.029(3) 0.027(3) 0.014(2) 0.007(2) 0.010(2)
C24 0.029(3) 0.040(4) 0.040(4) 0.025(3) 0.011(3) 0.013(3)
C25 0.049(5) 0.080(6) 0.066(6) 0.052(5) 0.036(4) 0.047(5)
C26 0.074(7) 0.116(9) 0.083(7) 0.076(7) 0.063(7) 0.068(7)
C27 0.060(6) 0.090(7) 0.068(6) 0.062(6) 0.036(5) 0.044(6)
C28 0.031(3) 0.047(4) 0.034(3) 0.026(3) 0.013(3) 0.019(3)
C29 0.040(4) 0.037(3) 0.029(3) 0.022(3) 0.013(3) 0.015(3)
C30 0.060(5) 0.066(5) 0.042(4) 0.038(4) 0.024(4) 0.033(5)
C31 0.041(4) 0.031(3) 0.032(3) 0.017(3) 0.006(3) 0.018(3)
C32 0.053(5) 0.048(4) 0.044(4) 0.028(3) 0.008(4) 0.030(4)
C33 0.022(3) 0.039(4) 0.028(3) 0.014(3) 0.003(2) 0.007(3)
C34 0.041(4) 0.027(3) 0.025(3) 0.016(2) 0.002(3) 0.005(3)
C35 0.042(4) 0.030(3) 0.030(3) 0.014(3) 0.006(3) 0.005(3)
C36 0.059(5) 0.025(3) 0.044(4) 0.013(3) 0.011(4) 0.018(3)
C37 0.060(5) 0.022(3) 0.048(4) 0.020(3) 0.009(4) 0.004(3)
C38 0.042(4) 0.037(4) 0.038(4) 0.021(3) 0.005(3) -0.003(3)
C39 0.042(4) 0.031(3) 0.031(3) 0.019(3) 0.002(3) 0.008(3)
C40 0.040(4) 0.052(5) 0.066(5) 0.041(4) 0.012(4) 0.017(4)
C41 0.045(5) 0.046(4) 0.045(4) 0.018(3) 0.015(4) 0.015(4)
C42 0.049(4) 0.030(3) 0.034(3) 0.014(3) 0.011(3) 0.015(3)
C43 0.039(4) 0.031(3) 0.030(3) 0.015(3) 0.006(3) 0.016(3)
C44 0.043(4) 0.024(3) 0.022(3) 0.009(2) 0.004(3) 0.015(3)
C45 0.036(4) 0.030(3) 0.036(4) 0.012(3) 0.004(3) 0.012(3)
C46 0.050(5) 0.046(4) 0.047(5) 0.022(4) 0.000(4) -0.007(4)
C47 0.043(4) 0.033(3) 0.029(3) 0.000(3) -0.005(3) 0.012(3)
C48 0.057(5) 0.044(4) 0.018(3) 0.002(3) -0.002(3) 0.021(4)
C49 0.055(5) 0.040(4) 0.020(3) 0.009(3) 0.010(3) 0.025(4)
N1 0.020(2) 0.016(2) 0.023(2) 0.0098(18) 0.0062(18) 0.0099(18)
N2 0.022(2) 0.016(2) 0.019(2) 0.0055(17) 0.0069(18) 0.0074(18)
N3 0.025(2) 0.018(2) 0.019(2) 0.0131(18) 0.0069(18) 0.0062(18)
N4 0.024(3) 0.030(3) 0.030(3) 0.016(2) 0.014(2) 0.018(2)
N5 0.041(3) 0.020(2) 0.023(2) 0.010(2) 0.001(2) 0.007(2)
N6 0.042(3) 0.026(3) 0.023(3) 0.013(2) 0.004(2) 0.012(2)
N7 0.064(6) 0.090(7) 0.068(6) 0.032(6) -0.003(5) 0.005(6)
F1 0.087(5) 0.107(5) 0.085(4) 0.076(4) 0.059(4) 0.058(4)
F2 0.031(2) 0.044(2) 0.052(3) 0.005(2) 0.006(2) 0.0076(19)
F3 0.046(3) 0.039(2) 0.041(2) -0.0038(19) -0.003(2) 0.009(2)
F4 0.061(3) 0.064(3) 0.048(3) 0.036(2) 0.025(2) 0.017(3)
F5 0.035(3) 0.095(4) 0.050(3) 0.021(3) 0.004(2) 0.029(3)
F6 0.058(3) 0.036(3) 0.093(4) 0.019(3) 0.035(3) 0.018(2)
P1 0.0289(8) 0.0313(8) 0.0311(8) 0.0148(7) 0.0102(7) 0.0107(7)
Ir1 0.02029(13) 0.02072(14) 0.02108(13) 0.01239(9) 0.00580(9) 0.00669(9)
C50 0.059(6) 0.066(6) 0.060(6) 0.039(5) 0.000(5) 0.007(5)
C51 0.082(8) 0.075(7) 0.053(6) 0.031(5) -0.005(5) 0.026(6)
C52 0.066(6) 0.071(6) 0.052(5) 0.051(5) 0.016(4) 0.034(5)

loop_
_atom_type_symbol
_atom_type_description
_atom_type_scat_dispersion_real
_atom_type_scat_dispersion_imag
_atom_type_scat_source
C C 0.0181 0.0091 'International Tables Vol C Tables 4.2.6.8 and 6.1.1.4'
H H 0 0 'International Tables Vol C Tables 4.2.6.8 and 6.1.1.4'
N N 0.0311 0.018 'International Tables Vol C Tables 4.2.6.8 and 6.1.1.4'
F F 0.0727 0.0534 'International Tables Vol C Tables 4.2.6.8 and 6.1.1.4'
P P 0.2955 0.4335 'International Tables Vol C Tables 4.2.6.8 and 6.1.1.4'
Ir Ir -4.771 6.5667 'International Tables Vol C Tables 4.2.6.8 and 6.1.1.4'

loop_
_exptl_crystal_face_index_h
_exptl_crystal_face_index_k
_exptl_crystal_face_index_l
_exptl_crystal_face_perp_dist
-1 9 1 0.0135
0 -9 0 0.0301
2 -8 -4 0.0197
-4 3 7 0.0591
5 1 -7 0.014
-4 8 -6 0.0315
-2 -1 -9 0.0187
3 -3 9 0.0342
4 -8 6 0.0228

loop_
_geom_angle_atom_site_label_1
_geom_angle_atom_site_label_2
_geom_angle_atom_site_label_3
_geom_angle
C15 C1 C19 119.0(6)
C15 C1 Ir1 128.6(5)
C19 C1 Ir1 112.5(5)
C29 C2 C31 117.8(6)
C29 C2 Ir1 114.3(5)
C31 C2 Ir1 127.8(5)
N3 C3 C4 122.7(5)
C3 C4 C5 118.5(6)
C4 C5 C6 120.1(5)
C7 C6 C5 117.9(5)
C7 C6 C14 120.1(5)
C5 C6 C14 121.8(5)
N3 C7 C6 122.6(5)
N3 C7 C8 116.0(5)
C6 C7 C8 121.3(5)
N2 C8 C12 121.8(5)
N2 C8 C7 117.0(5)
C12 C8 C7 121.2(5)
N2 C9 C10 122.6(5)
C11 C10 C9 118.9(6)
C10 C11 C12 119.7(6)
C11 C12 C8 117.9(6)
C11 C12 C13 124.6(6)
C8 C12 C13 117.5(5)
N6 C13 C12 125.3(6)
N6 C13 C14 117.3(6)
C12 C13 C14 117.0(5)
N5 C14 C6 117.0(5)
N5 C14 C13 126.8(6)
C6 C14 C13 116.2(5)
C1 C15 C16 120.6(7)
C17 C16 C15 120.7(7)
C16 C17 C18 119.9(7)
C17 C18 C19 119.6(7)
C18 C19 C1 120.2(7)
C18 C19 C20 123.0(7)
C1 C19 C20 116.7(6)
N1 C20 C21 119.5(6)
N1 C20 C19 113.9(6)
C21 C20 C19 126.7(6)
C22 C21 C20 120.4(6)
C21 C22 C33 119.4(6)
N1 C23 C33 122.9(6)
N4 C24 C25 122.4(7)
C24 C25 C26 118.2(7)
C27 C26 C25 119.5(8)
C26 C27 C28 120.2(8)
N4 C28 C27 119.6(7)
N4 C28 C29 115.1(6)
C27 C28 C29 125.3(7)
C30 C29 C2 120.8(7)
C30 C29 C28 123.9(7)
C2 C29 C28 115.3(6)
C52 C30 C29 120.7(8)
C32 C31 C2 120.7(7)
C31 C32 C52 120.1(7)
C23 C33 C22 118.4(6)
C35 C34 C39 121.6(6)
C35 C34 N5 119.0(7)
C39 C34 N5 118.6(7)
C34 C35 C36 117.9(7)
C34 C35 C41 120.2(7)
C36 C35 C41 121.9(8)
C37 C36 C35 120.9(7)
C38 C37 C36 119.9(7)
C37 C38 C39 121.9(8)
C38 C39 C34 117.6(7)
C38 C39 C40 121.6(8)
C34 C39 C40 120.8(7)
C49 C43 C44 117.3(7)
C49 C43 C42 121.0(7)
C44 C43 C42 121.7(6)
C45 C44 C43 121.7(6)
C45 C44 N6 118.1(6)
C43 C44 N6 120.0(7)
C47 C45 C44 118.6(7)
C47 C45 C46 121.8(8)
C44 C45 C46 119.6(7)
C48 C47 C45 120.9(8)
C49 C48 C47 119.8(6)
C48 C49 C43 121.6(7)
C23 N1 C20 119.4(5)
C23 N1 Ir1 125.1(4)
C20 N1 Ir1 115.4(4)
C9 N2 C8 118.9(5)
C9 N2 Ir1 126.3(4)
C8 N2 Ir1 114.2(4)
C3 N3 C7 118.2(5)
C3 N3 Ir1 127.1(4)
C7 N3 Ir1 114.7(4)
C24 N4 C28 120.1(6)
C24 N4 Ir1 125.0(5)
C28 N4 Ir1 114.9(4)
C14 N5 C34 125.5(6)
C13 N6 C44 122.0(5)
F4 P1 F5 91.3(3)
F4 P1 F3 91.8(3)
F5 P1 F3 91.5(3)
F4 P1 F1 176.6(4)
F5 P1 F1 90.9(4)
F3 P1 F1 90.7(4)
F4 P1 F6 88.9(3)
F5 P1 F6 89.5(3)
F3 P1 F6 178.8(3)
F1 P1 F6 88.5(4)
F4 P1 F2 90.2(3)
F5 P1 F2 178.4(3)
F3 P1 F2 89.3(3)
F1 P1 F2 87.7(3)
F6 P1 F2 89.6(3)
C2 Ir1 C1 86.4(3)
C2 Ir1 N1 93.4(2)
C1 Ir1 N1 80.8(2)
C2 Ir1 N4 80.3(2)
C1 Ir1 N4 94.3(2)
N1 Ir1 N4 172.28(19)
C2 Ir1 N3 172.6(2)
C1 Ir1 N3 100.0(2)
N1 Ir1 N3 91.37(18)
N4 Ir1 N3 95.34(19)
C2 Ir1 N2 96.8(2)
C1 Ir1 N2 176.7(2)
N1 Ir1 N2 98.05(19)
N4 Ir1 N2 87.2(2)
N3 Ir1 N2 76.95(19)
N7 C50 C51 178.4(12)
C30 C52 C32 120.0(7)

loop_
_geom_bond_atom_site_label_1
_geom_bond_atom_site_label_2
_geom_bond_distance
C1 C15 1.375(9)
C1 C19 1.407(10)
C1 Ir1 2.033(6)
C2 C29 1.401(9)
C2 C31 1.411(9)
C2 Ir1 2.022(6)
C3 N3 1.348(8)
C3 C4 1.386(9)
C4 C5 1.388(9)
C5 C6 1.399(8)
C6 C7 1.384(8)
C6 C14 1.482(8)
C7 N3 1.368(8)
C7 C8 1.455(8)
C8 N2 1.359(7)
C8 C12 1.407(8)
C9 N2 1.334(8)
C9 C10 1.390(9)
C10 C11 1.383(9)
C11 C12 1.395(9)
C12 C13 1.492(8)
C13 N6 1.270(9)
C13 C14 1.499(8)
C14 N5 1.281(8)
C15 C16 1.394(11)
C16 C17 1.375(12)
C17 C18 1.389(11)
C18 C19 1.401(10)
C19 C20 1.449(9)
C20 N1 1.370(8)
C20 C21 1.415(9)
C21 C22 1.366(10)
C22 C33 1.408(10)
C23 N1 1.352(8)
C23 C33 1.373(9)
C24 N4 1.333(8)
C24 C25 1.387(11)
C25 C26 1.389(13)
C26 C27 1.369(13)
C27 C28 1.398(11)
C28 N4 1.358(9)
C28 C29 1.459(10)
C29 C30 1.387(10)
C30 C52 1.368(12)
C31 C32 1.384(10)
C32 C52 1.392(13)
C34 C35 1.399(11)
C34 C39 1.404(11)
C34 N5 1.417(8)
C35 C36 1.405(10)
C35 C41 1.487(11)
C36 C37 1.380(13)
C37 C38 1.369(12)
C38 C39 1.393(10)
C39 C40 1.491(11)
C42 C43 1.502(11)
C43 C49 1.399(10)
C43 C44 1.408(10)
C44 C45 1.398(11)
C44 N6 1.429(8)
C45 C47 1.389(10)
C45 C46 1.510(11)
C47 C48 1.384(13)
C48 C49 1.383(13)
N1 Ir1 2.036(5)
N2 Ir1 2.148(5)
N3 Ir1 2.148(4)
N4 Ir1 2.062(5)
N7 C50 1.154(16)
F1 P1 1.590(5)
F2 P1 1.608(5)
F3 P1 1.585(4)
F4 P1 1.572(5)
F5 P1 1.584(5)
F6 P1 1.608(5)
C50 C51 1.438(17)
